data_7052956
loop_
_publ_author_name
'Sathesh, Venkatesan'
'Umamahesh, Balijapalli'
'Ramachandran, Gunasekar'
'Rathore, Ravindranath S.'
'Sathiyanarayanan, Kulathu Iyer'

_publ_section_title
;
 Direct anti and regio-specific aldol reactions of cyclododecanone
 catalyzed by alkali metal hydroxides: implications for supramolecular
 helical design
;
_journal_issue 11
_journal_name_full 'New Journal of Chemistry'
_journal_page_first 2292
_journal_paper_doi 10.1039/c2nj40499k
_journal_volume 36
_journal_year 2012
_chemical_formula_moiety 'C19 H27 Br O2'
_chemical_formula_sum 'C19 H27 Br O2'
_chemical_formula_weight 367.32
_chemical_name_common 2-((4-bromophenyl)(hydroxy)methyl)cyclododecanone
_chemical_name_systematic
;
2-[(4-bromophenyl)(hydroxy)methyl]cyclododecanone
;
_space_group_IT_number 14
_symmetry_cell_setting monoclinic
_symmetry_space_group_name_Hall '-P 2ybc'
_symmetry_space_group_name_H-M 'P 1 21/c 1'
_atom_sites_solution_hydrogens geom
_atom_sites_solution_primary direct
_atom_sites_solution_secondary difmap
_audit_creation_method SHELXL-97
_cell_angle_alpha 90.00
_cell_angle_beta 104.889(7)
_cell_angle_gamma 90.00
_cell_formula_units_Z 4
_cell_length_a 12.5505(8)
_cell_length_b 6.0048(5)
_cell_length_c 24.4004(15)
_cell_measurement_reflns_used 7291
_cell_measurement_temperature 294(2)
_cell_measurement_theta_max 29.3081
_cell_measurement_theta_min 2.6951
_cell_volume 1777.2(2)
_computing_cell_refinement
;
CrysAlisPro, Oxford Diffraction Ltd.,
Version 1.171.33.66 (release 28-04-2010 CrysAlis171 .NET)
(compiled Apr 28 2010,14:27:37)
;
_computing_data_collection
;
CrysAlisPro, Oxford Diffraction Ltd.,
Version 1.171.33.66 (release 28-04-2010 CrysAlis171 .NET)
(compiled Apr 28 2010,14:27:37)
;
_computing_data_reduction
;
CrysAlisPro, Oxford Diffraction Ltd.,
Version 1.171.33.66 (release 28-04-2010 CrysAlis171 .NET)
(compiled Apr 28 2010,14:27:37)
;
_computing_molecular_graphics 'ORTEP-3 (Farrugia, 1997) and PLATON (Spek, 2009)'
_computing_publication_material 'SHELXL97 (Sheldrick, 2008) and PLATON (Spek, 2009)'
_computing_structure_refinement 'SHELXL97 (Sheldrick, 2008)'
_computing_structure_solution 'SHELXS97 (Sheldrick, 2008)'
_diffrn_ambient_temperature 294(2)
_diffrn_detector_area_resol_mean 15.9821
_diffrn_measured_fraction_theta_full 0.999
_diffrn_measured_fraction_theta_max 0.914
_diffrn_measurement_device_type 'Oxford Diffraction Xcalibur Eos Gemini'
_diffrn_measurement_method '\w scan'
_diffrn_radiation_monochromator graphite
_diffrn_radiation_source 'Enhance (Mo) X-ray Source'
_diffrn_radiation_type MoK\a
_diffrn_radiation_wavelength 0.71073
_diffrn_reflns_av_R_equivalents 0.0453
_diffrn_reflns_av_sigmaI/netI 0.0592
_diffrn_reflns_limit_h_max 16
_diffrn_reflns_limit_h_min -16
_diffrn_reflns_limit_k_max 7
_diffrn_reflns_limit_k_min -8
_diffrn_reflns_limit_l_max 32
_diffrn_reflns_limit_l_min -32
_diffrn_reflns_number 25143
_diffrn_reflns_theta_full 25.00
_diffrn_reflns_theta_max 29.36
_diffrn_reflns_theta_min 2.70
_exptl_absorpt_coefficient_mu 2.318
_exptl_absorpt_correction_T_max 1.00000
_exptl_absorpt_correction_T_min 0.67367
_exptl_absorpt_correction_type multi-scan
_exptl_absorpt_process_details '(CrysAlis Pro; Oxford Diffraction, 2010)'
_exptl_crystal_colour colorless
_exptl_crystal_density_diffrn 1.373
_exptl_crystal_density_method 'not measured'
_exptl_crystal_description block
_exptl_crystal_F_000 768
_exptl_crystal_size_max 0.38
_exptl_crystal_size_mid 0.36
_exptl_crystal_size_min 0.34
_refine_diff_density_max 0.351
_refine_diff_density_min -0.612
_refine_diff_density_rms 0.051
_refine_ls_extinction_method none
_refine_ls_goodness_of_fit_ref 0.850
_refine_ls_hydrogen_treatment mixed
_refine_ls_matrix_type full
_refine_ls_number_parameters 203
_refine_ls_number_reflns 4476
_refine_ls_number_restraints 0
_refine_ls_restrained_S_all 0.850
_refine_ls_R_factor_all 0.0788
_refine_ls_R_factor_gt 0.0320
_refine_ls_shift/su_max 0.001
_refine_ls_shift/su_mean 0.000
_refine_ls_structure_factor_coef Fsqd
_refine_ls_weighting_details 'calc w=1/[\s^2^(Fo^2^)+(0.0378P)^2^+0.0000P] where P=(Fo^2^+2Fc^2^)/3'
_refine_ls_weighting_scheme calc
_refine_ls_wR_factor_gt 0.0655
_refine_ls_wR_factor_ref 0.0703
_reflns_number_gt 2396
_reflns_number_total 4476
_reflns_threshold_expression >2\s(I)
_cod_data_source_file c2nj40499k.txt
_cod_data_source_block 4i
_cod_original_sg_symbol_H-M 'P 21/c'
_cod_database_code 7052956

loop_
_symmetry_equiv_pos_as_xyz
'x, y, z'
'-x, y+1/2, -z+1/2'
'-x, -y, -z'
'x, -y+1/2, z+1/2'

loop_
_atom_site_label
_atom_site_type_symbol
_atom_site_fract_x
_atom_site_fract_y
_atom_site_fract_z
_atom_site_U_iso_or_equiv
_atom_site_adp_type
_atom_site_occupancy
_atom_site_symmetry_multiplicity
_atom_site_calc_flag
_atom_site_refinement_flags
C1 C 0.82187(13) 0.5440(3) 0.18182(7) 0.0393(4) Uani 1 1 d .
C2 C 0.80339(13) 0.4698(3) 0.23824(6) 0.0368(4) Uani 1 1 d .
H2 H 0.8285 0.3152 0.2445 0.044 Uiso 1 1 calc R
C3 C 0.68154(13) 0.4751(3) 0.23813(7) 0.0439(4) Uani 1 1 d .
H3A H 0.6753 0.4423 0.2761 0.053 Uiso 1 1 calc R
H3B H 0.6535 0.6244 0.2286 0.053 Uiso 1 1 calc R
C4 C 0.61019(14) 0.3123(3) 0.19708(8) 0.0490(5) Uani 1 1 d .
H4A H 0.6281 0.1622 0.2111 0.059 Uiso 1 1 calc R
H4B H 0.6278 0.3242 0.1607 0.059 Uiso 1 1 calc R
C5 C 0.48684(15) 0.3501(4) 0.18832(8) 0.0603(6) Uani 1 1 d .
H5A H 0.4478 0.2192 0.1703 0.072 Uiso 1 1 calc R
H5B H 0.4716 0.3658 0.2251 0.072 Uiso 1 1 calc R
C6 C 0.44197(16) 0.5512(4) 0.15293(8) 0.0627(6) Uani 1 1 d .
H6A H 0.4878 0.6788 0.1677 0.075 Uiso 1 1 calc R
H6B H 0.3683 0.5818 0.1568 0.075 Uiso 1 1 calc R
C7 C 0.43686(17) 0.5250(4) 0.08974(8) 0.0655(6) Uani 1 1 d .
H7A H 0.4953 0.4249 0.0861 0.079 Uiso 1 1 calc R
H7B H 0.3673 0.4556 0.0710 0.079 Uiso 1 1 calc R
C8 C 0.44771(18) 0.7409(4) 0.05914(10) 0.0715(7) Uani 1 1 d .
H8A H 0.4345 0.7098 0.0189 0.086 Uiso 1 1 calc R
H8B H 0.3908 0.8430 0.0639 0.086 Uiso 1 1 calc R
C9 C 0.55862(16) 0.8547(3) 0.07927(9) 0.0599(6) Uani 1 1 d .
H9A H 0.5546 0.9984 0.0606 0.072 Uiso 1 1 calc R
H9B H 0.5725 0.8820 0.1197 0.072 Uiso 1 1 calc R
C10 C 0.65552(16) 0.7276(3) 0.06867(8) 0.0594(6) Uani 1 1 d .
H10A H 0.6502 0.7289 0.0283 0.071 Uiso 1 1 calc R
H10B H 0.6508 0.5738 0.0800 0.071 Uiso 1 1 calc R
C11 C 0.76741(16) 0.8202(4) 0.10003(8) 0.0601(6) Uani 1 1 d .
H11A H 0.8238 0.7520 0.0848 0.072 Uiso 1 1 calc R
H11B H 0.7684 0.9791 0.0931 0.072 Uiso 1 1 calc R
C12 C 0.79529(16) 0.7803(3) 0.16340(8) 0.0493(5) Uani 1 1 d .
H12A H 0.8579 0.8729 0.1812 0.059 Uiso 1 1 calc R
H12B H 0.7334 0.8289 0.1774 0.059 Uiso 1 1 calc R
C13 C 0.87438(13) 0.6102(3) 0.28676(7) 0.0394(4) Uani 1 1 d .
H13 H 0.8459 0.7629 0.2836 0.047 Uiso 1 1 calc R
C14 C 0.87354(13) 0.5186(3) 0.34416(7) 0.0370(4) Uani 1 1 d .
C15 C 0.82780(14) 0.6363(3) 0.38121(8) 0.0454(5) Uani 1 1 d .
H15 H 0.7976 0.7762 0.3707 0.054 Uiso 1 1 calc R
C16 C 0.82598(14) 0.5502(3) 0.43362(8) 0.0499(5) Uani 1 1 d .
H16 H 0.7952 0.6315 0.4582 0.060 Uiso 1 1 calc R
C17 C 0.87007(13) 0.3440(3) 0.44881(7) 0.0434(5) Uani 1 1 d .
C18 C 0.91702(14) 0.2237(3) 0.41291(8) 0.0487(5) Uani 1 1 d .
H18 H 0.9473 0.0841 0.4237 0.058 Uiso 1 1 calc R
C19 C 0.91881(14) 0.3117(3) 0.36088(8) 0.0448(5) Uani 1 1 d .
H19 H 0.9509 0.2309 0.3368 0.054 Uiso 1 1 calc R
O1 O 0.86210(10) 0.4179(2) 0.15374(5) 0.0567(4) Uani 1 1 d .
O2 O 0.98179(10) 0.6114(2) 0.27787(6) 0.0507(4) Uani 1 1 d .
Br1 Br 0.865385(18) 0.21877(4) 0.519587(8) 0.06551(11) Uani 1 1 d .
H2O H 1.0149(18) 0.708(3) 0.2988(9) 0.072(8) Uiso 1 1 d .

loop_
_atom_site_aniso_label
_atom_site_aniso_U_11
_atom_site_aniso_U_22
_atom_site_aniso_U_33
_atom_site_aniso_U_23
_atom_site_aniso_U_13
_atom_site_aniso_U_12
C1 0.0292(9) 0.0441(12) 0.0440(10) -0.0034(9) 0.0080(8) -0.0033(8)
C2 0.0330(9) 0.0344(10) 0.0432(10) -0.0036(8) 0.0103(7) 0.0005(8)
C3 0.0387(10) 0.0523(12) 0.0425(10) -0.0057(9) 0.0137(8) -0.0074(9)
C4 0.0485(11) 0.0476(12) 0.0507(11) -0.0020(10) 0.0122(9) -0.0130(9)
C5 0.0464(12) 0.0811(16) 0.0548(12) -0.0062(12) 0.0154(10) -0.0223(12)
C6 0.0439(12) 0.0840(17) 0.0569(13) -0.0083(12) 0.0071(10) -0.0039(11)
C7 0.0598(14) 0.0768(17) 0.0510(12) -0.0067(12) -0.0022(10) -0.0172(12)
C8 0.0611(14) 0.0777(17) 0.0635(13) -0.0049(13) -0.0064(11) 0.0009(12)
C9 0.0594(13) 0.0481(13) 0.0658(13) 0.0016(11) 0.0042(10) 0.0021(11)
C10 0.0710(15) 0.0678(15) 0.0383(10) -0.0010(10) 0.0119(10) -0.0015(12)
C11 0.0566(13) 0.0648(15) 0.0637(13) 0.0152(11) 0.0243(11) -0.0032(11)
C12 0.0423(11) 0.0473(12) 0.0568(12) 0.0016(10) 0.0099(9) -0.0050(9)
C13 0.0321(10) 0.0386(11) 0.0468(10) -0.0032(9) 0.0090(8) 0.0013(8)
C14 0.0277(9) 0.0390(11) 0.0428(10) -0.0064(9) 0.0062(7) -0.0011(8)
C15 0.0443(11) 0.0379(11) 0.0511(11) -0.0045(9) 0.0073(9) 0.0091(9)
C16 0.0490(12) 0.0533(13) 0.0478(11) -0.0097(10) 0.0135(9) 0.0100(10)
C17 0.0333(10) 0.0537(13) 0.0418(10) -0.0016(9) 0.0070(8) 0.0028(9)
C18 0.0419(11) 0.0441(12) 0.0582(12) 0.0045(10) 0.0095(9) 0.0115(9)
C19 0.0420(10) 0.0441(12) 0.0503(11) -0.0028(9) 0.0158(9) 0.0109(9)
O1 0.0647(9) 0.0604(9) 0.0501(8) -0.0046(7) 0.0239(7) 0.0130(7)
O2 0.0343(8) 0.0586(9) 0.0604(9) -0.0051(8) 0.0142(6) -0.0068(7)
Br1 0.06340(16) 0.08402(19) 0.05018(13) 0.01294(12) 0.01655(10) 0.01479(12)

loop_
_atom_type_symbol
_atom_type_description
_atom_type_scat_dispersion_real
_atom_type_scat_dispersion_imag
_atom_type_scat_source
C C 0.0033 0.0016 'International Tables Vol C Tables 4.2.6.8 and 6.1.1.4'
H H 0.0000 0.0000 'International Tables Vol C Tables 4.2.6.8 and 6.1.1.4'
O O 0.0106 0.0060 'International Tables Vol C Tables 4.2.6.8 and 6.1.1.4'
Br Br -0.2901 2.4595 'International Tables Vol C Tables 4.2.6.8 and 6.1.1.4'

loop_
_geom_angle_atom_site_label_1
_geom_angle_atom_site_label_2
_geom_angle_atom_site_label_3
_geom_angle
O1 C1 C12 120.87(16)
O1 C1 C2 120.70(16)
C12 C1 C2 118.34(16)
C1 C2 C3 112.20(13)
C1 C2 C13 110.09(14)
C3 C2 C13 111.81(13)
C1 C2 H2 107.5
C3 C2 H2 107.5
C13 C2 H2 107.5
C4 C3 C2 114.12(14)
C4 C3 H3A 108.7
C2 C3 H3A 108.7
C4 C3 H3B 108.7
C2 C3 H3B 108.7
H3A C3 H3B 107.6
C3 C4 C5 113.76(16)
C3 C4 H4A 108.8
C5 C4 H4A 108.8
C3 C4 H4B 108.8
C5 C4 H4B 108.8
H4A C4 H4B 107.7
C6 C5 C4 114.59(17)
C6 C5 H5A 108.6
C4 C5 H5A 108.6
C6 C5 H5B 108.6
C4 C5 H5B 108.6
H5A C5 H5B 107.6
C5 C6 C7 113.98(18)
C5 C6 H6A 108.8
C7 C6 H6A 108.8
C5 C6 H6B 108.8
C7 C6 H6B 108.8
H6A C6 H6B 107.7
C8 C7 C6 114.85(19)
C8 C7 H7A 108.6
C6 C7 H7A 108.6
C8 C7 H7B 108.6
C6 C7 H7B 108.6
H7A C7 H7B 107.5
C9 C8 C7 114.62(17)
C9 C8 H8A 108.6
C7 C8 H8A 108.6
C9 C8 H8B 108.6
C7 C8 H8B 108.6
H8A C8 H8B 107.6
C10 C9 C8 115.39(18)
C10 C9 H9A 108.4
C8 C9 H9A 108.4
C10 C9 H9B 108.4
C8 C9 H9B 108.4
H9A C9 H9B 107.5
C9 C10 C11 114.09(17)
C9 C10 H10A 108.7
C11 C10 H10A 108.7
C9 C10 H10B 108.7
C11 C10 H10B 108.7
H10A C10 H10B 107.6
C12 C11 C10 113.41(15)
C12 C11 H11A 108.9
C10 C11 H11A 108.9
C12 C11 H11B 108.9
C10 C11 H11B 108.9
H11A C11 H11B 107.7
C1 C12 C11 115.52(16)
C1 C12 H12A 108.4
C11 C12 H12A 108.4
C1 C12 H12B 108.4
C11 C12 H12B 108.4
H12A C12 H12B 107.5
O2 C13 C14 112.19(13)
O2 C13 C2 105.68(13)
C14 C13 C2 111.98(14)
O2 C13 H13 109.0
C14 C13 H13 109.0
C2 C13 H13 109.0
C15 C14 C19 118.31(16)
C15 C14 C13 121.60(16)
C19 C14 C13 120.09(15)
C14 C15 C16 121.38(17)
C14 C15 H15 119.3
C16 C15 H15 119.3
C17 C16 C15 119.12(17)
C17 C16 H16 120.4
C15 C16 H16 120.4
C16 C17 C18 120.73(17)
C16 C17 Br1 120.01(14)
C18 C17 Br1 119.26(14)
C17 C18 C19 119.63(17)
C17 C18 H18 120.2
C19 C18 H18 120.2
C18 C19 C14 120.82(17)
C18 C19 H19 119.6
C14 C19 H19 119.6
C13 O2 H2O 105.0(16)

loop_
_geom_bond_atom_site_label_1
_geom_bond_atom_site_label_2
_geom_bond_distance
C1 O1 1.2147(19)
C1 C12 1.500(3)
C1 C2 1.520(2)
C2 C3 1.529(2)
C2 C13 1.538(2)
C2 H2 0.9800
C3 C4 1.516(2)
C3 H3A 0.9700
C3 H3B 0.9700
C4 C5 1.524(3)
C4 H4A 0.9700
C4 H4B 0.9700
C5 C6 1.507(3)
C5 H5A 0.9700
C5 H5B 0.9700
C6 C7 1.535(2)
C6 H6A 0.9700
C6 H6B 0.9700
C7 C8 1.519(3)
C7 H7A 0.9700
C7 H7B 0.9700
C8 C9 1.515(3)
C8 H8A 0.9700
C8 H8B 0.9700
C9 C10 1.513(3)
C9 H9A 0.9700
C9 H9B 0.9700
C10 C11 1.521(3)
C10 H10A 0.9700
C10 H10B 0.9700
C11 C12 1.514(2)
C11 H11A 0.9700
C11 H11B 0.9700
C12 H12A 0.9700
C12 H12B 0.9700
C13 O2 1.4194(19)
C13 C14 1.507(2)
C13 H13 0.9800
C14 C15 1.383(2)
C14 C19 1.383(2)
C15 C16 1.385(2)
C15 H15 0.9300
C16 C17 1.368(3)
C16 H16 0.9300
C17 C18 1.379(3)
C17 Br1 1.8982(18)
C18 C19 1.381(2)
C18 H18 0.9300
C19 H19 0.9300
O2 H2O 0.81(2)

loop_
_geom_hbond_atom_site_label_D
_geom_hbond_atom_site_label_H
_geom_hbond_atom_site_label_A
_geom_hbond_distance_DH
_geom_hbond_distance_HA
_geom_hbond_distance_DA
_geom_hbond_angle_DHA
_geom_hbond_site_symmetry_A
O2 H2O O1 0.81(2) 2.10(2) 2.8863(18) 164(2) 2_755
C12 H12A O2 0.97 2.46 3.431(2) 177 2_755

loop_
_geom_torsion_atom_site_label_1
_geom_torsion_atom_site_label_2
_geom_torsion_atom_site_label_3
_geom_torsion_atom_site_label_4
_geom_torsion
O1 C1 C2 C3 -118.47(18)
C12 C1 C2 C3 65.0(2)
O1 C1 C2 C13 116.32(18)
C12 C1 C2 C13 -60.21(19)
C1 C2 C3 C4 64.6(2)
C13 C2 C3 C4 -171.12(15)
C2 C3 C4 C5 -168.29(16)
C3 C4 C5 C6 73.6(2)
C4 C5 C6 C7 71.4(2)
C5 C6 C7 C8 -151.26(18)
C6 C7 C8 C9 65.3(3)
C7 C8 C9 C10 65.0(3)
C8 C9 C10 C11 -167.60(17)
C9 C10 C11 C12 71.1(2)
O1 C1 C12 C11 28.9(2)
C2 C1 C12 C11 -154.59(15)
C10 C11 C12 C1 71.7(2)
C1 C2 C13 O2 -48.03(18)
C3 C2 C13 O2 -173.46(14)
C1 C2 C13 C14 -170.46(14)
C3 C2 C13 C14 64.11(19)
O2 C13 C14 C15 126.53(17)
C2 C13 C14 C15 -114.83(17)
O2 C13 C14 C19 -53.7(2)
C2 C13 C14 C19 64.9(2)
C19 C14 C15 C16 -0.6(3)
C13 C14 C15 C16 179.17(16)
C14 C15 C16 C17 -0.2(3)
C15 C16 C17 C18 0.8(3)
C15 C16 C17 Br1 -178.43(13)
C16 C17 C18 C19 -0.5(3)
Br1 C17 C18 C19 178.73(13)
C17 C18 C19 C14 -0.4(3)
C15 C14 C19 C18 0.9(3)
C13 C14 C19 C18 -178.88(16)
